data_7057182
loop_
_publ_author_name
'Hao, Zhiqiang'
'Li, Ning'
'Yan, Xinlong'
'Li, Ying'
'Zong, Siqi'
'Liu, Huating'
'Han, Zhangang'
'Lin, Jin'

_publ_section_title
;
 Ruthenium carbonyl complexes with pyridylalkanol ligands: synthesis,
 characterization and catalytic properties for aerobic oxidation of
 secondary alcohols
;
_journal_issue 9
_journal_name_full 'New Journal of Chemistry'
_journal_page_first 6968
_journal_paper_doi 10.1039/C8NJ00329G
_journal_volume 42
_journal_year 2018
_chemical_formula_sum 'C34 H23.33 N2 O12 Ru3'
_chemical_formula_weight 955.09
_space_group_IT_number 5
_space_group_name_Hall 'C 2y'
_space_group_name_H-M_alt 'C 1 2 1'
_symmetry_cell_setting monoclinic
_symmetry_space_group_name_Hall 'C 2y'
_symmetry_space_group_name_H-M 'C 1 2 1'
_atom_sites_solution_hydrogens geom
_atom_sites_solution_primary direct
_atom_sites_solution_secondary difmap
_audit_creation_method SHELXL-97
_audit_update_record
;
2016-11-21 deposited with the CCDC.
2018-03-19 downloaded from the CCDC.
;
_cell_angle_alpha 90.00
_cell_angle_beta 94.3980(10)
_cell_angle_gamma 90.00
_cell_formula_units_Z 6
_cell_length_a 37.380(3)
_cell_length_b 11.6310(11)
_cell_length_c 14.8401(12)
_cell_measurement_reflns_used 2391
_cell_measurement_temperature 298(2)
_cell_measurement_theta_max 16.188
_cell_measurement_theta_min 2.741
_cell_volume 6433.0(10)
_computing_cell_refinement 'Bruker SMART'
_computing_data_collection 'Bruker SMART'
_computing_data_reduction 'Bruker SAINT'
_computing_molecular_graphics 'Bruker SHELXTL'
_computing_publication_material 'Bruker SHELXTL'
_computing_structure_refinement 'SHELXL-97 (Sheldrick, 1997)'
_computing_structure_solution 'SHELXS-97 (Sheldrick, 1990)'
_diffrn_ambient_temperature 298(2)
_diffrn_measured_fraction_theta_full 0.995
_diffrn_measured_fraction_theta_max 0.995
_diffrn_measurement_device_type 'CCD area detector'
_diffrn_measurement_method 'phi and omega scans'
_diffrn_radiation_monochromator graphite
_diffrn_radiation_source 'fine-focus sealed tube'
_diffrn_radiation_type MoK\a
_diffrn_radiation_wavelength 0.71073
_diffrn_reflns_av_R_equivalents 0.0755
_diffrn_reflns_av_sigmaI/netI 0.1513
_diffrn_reflns_limit_h_max 44
_diffrn_reflns_limit_h_min -42
_diffrn_reflns_limit_k_max 13
_diffrn_reflns_limit_k_min -13
_diffrn_reflns_limit_l_max 17
_diffrn_reflns_limit_l_min -15
_diffrn_reflns_number 16509
_diffrn_reflns_theta_full 25.02
_diffrn_reflns_theta_max 25.02
_diffrn_reflns_theta_min 2.32
_exptl_absorpt_coefficient_mu 1.096
_exptl_absorpt_correction_T_max 0.8797
_exptl_absorpt_correction_T_min 0.6382
_exptl_absorpt_correction_type multi-scan
_exptl_absorpt_process_details sadabs
_exptl_crystal_colour brown
_exptl_crystal_density_diffrn 1.479
_exptl_crystal_density_meas ?
_exptl_crystal_density_method 'not measured'
_exptl_crystal_description block
_exptl_crystal_F_000 2816
_exptl_crystal_size_max 0.45
_exptl_crystal_size_mid 0.15
_exptl_crystal_size_min 0.12
_platon_squeeze_details
;
;
_refine_diff_density_max 0.669
_refine_diff_density_min -0.573
_refine_diff_density_rms 0.107
_refine_ls_abs_structure_details 'Flack H D (1983), Acta Cryst. A39, 876-881'
_refine_ls_abs_structure_Flack 0.11(6)
_refine_ls_extinction_method none
_refine_ls_goodness_of_fit_ref 1.083
_refine_ls_hydrogen_treatment mixed
_refine_ls_matrix_type full
_refine_ls_number_parameters 693
_refine_ls_number_reflns 10515
_refine_ls_number_restraints 1
_refine_ls_restrained_S_all 1.083
_refine_ls_R_factor_all 0.1602
_refine_ls_R_factor_gt 0.0775
_refine_ls_shift/su_max 0.001
_refine_ls_shift/su_mean 0.000
_refine_ls_structure_factor_coef Fsqd
_refine_ls_weighting_details 'calc w=1/[\s^2^(Fo^2^)+(0.0498P)^2^+0.0000P] where P=(Fo^2^+2Fc^2^)/3'
_refine_ls_weighting_scheme calc
_refine_ls_wR_factor_gt 0.1711
_refine_ls_wR_factor_ref 0.1839
_reflns_number_gt 4074
_reflns_number_total 10515
_reflns_threshold_expression >2sigma(I)
_cod_data_source_file c8nj00329g2.cif
_cod_data_source_block 161118d
_cod_depositor_comments
;
The following automatic conversions were performed:

'_symmetry_cell_setting' value 'Monoclinic' changed to 'monoclinic'
according to
/home/data/users/saulius/crontab/automatic-downloads/rss-feeds/RSC/lib/dictionaries/cif_core.dic
dictionary named 'cif_core.dic' version 2.4.2 from 2011-04-26.

'_exptl_crystal_density_meas' value 'none' was changed to '?' - the
value is perceived as not measured.

Automatic conversion script
Id: cif_fix_values 4973 2017-02-22 13:04:09Z antanas 

 Adding full bibliography for 7057180--7057184.cif.
;
_cod_original_sg_symbol_H-M C2
_cod_database_code 7057182

loop_
_symmetry_equiv_pos_as_xyz
'x, y, z'
'-x, y, -z'
'x+1/2, y+1/2, z'
'-x+1/2, y+1/2, -z'

loop_
_atom_site_label
_atom_site_type_symbol
_atom_site_fract_x
_atom_site_fract_y
_atom_site_fract_z
_atom_site_U_iso_or_equiv
_atom_site_adp_type
_atom_site_occupancy
_atom_site_symmetry_multiplicity
_atom_site_calc_flag
_atom_site_refinement_flags
Ru1 Ru 0.80037(4) 0.43095(13) 0.19368(9) 0.0855(5) Uani 1 1 d .
Ru2 Ru 0.75873(4) 0.57674(13) 0.31536(10) 0.0862(5) Uani 1 1 d .
Ru3 Ru 0.81920(4) 0.65493(15) 0.23824(11) 0.1018(6) Uani 1 1 d .
Ru4 Ru 0.52953(6) 0.20525(19) 0.57146(17) 0.1512(9) Uani 1 1 d .
Ru5 Ru 0.5000 0.4017(3) 0.5000 0.1360(11) Uani 1 2 d S
N1 N 0.7796(4) 0.2607(14) 0.2048(14) 0.099(5) Uani 1 1 d .
N2 N 0.7115(4) 0.4807(13) 0.3362(13) 0.091(4) Uani 1 1 d .
N3 N 0.5430(7) 0.031(3) 0.575(4) 0.183(11) Uani 1 1 d .
O1 O 0.7894(2) 0.4243(12) 0.3283(6) 0.084(3) Uani 1 1 d .
O2 O 0.8961(4) 0.1491(16) 0.5878(13) 0.147(5) Uani 1 1 d .
O3 O 0.7477(3) 0.4996(10) 0.1902(7) 0.090(3) Uani 1 1 d .
O4 O 0.6251(5) 0.6247(15) -0.1061(13) 0.152(6) Uani 1 1 d .
O5 O 0.8060(5) 0.4449(16) -0.0040(10) 0.153(6) Uani 1 1 d .
O6 O 0.8780(4) 0.3735(16) 0.2139(11) 0.148(6) Uani 1 1 d .
O7 O 0.7242(4) 0.7996(13) 0.2797(10) 0.122(5) Uani 1 1 d .
O8 O 0.7847(4) 0.6634(15) 0.4949(11) 0.146(6) Uani 1 1 d .
O9 O 0.7652(4) 0.7103(15) 0.0728(10) 0.142(6) Uani 1 1 d .
O10 O 0.8600(4) 0.5341(14) 0.4017(10) 0.127(5) Uani 1 1 d .
O11 O 0.8861(5) 0.6729(19) 0.1346(12) 0.177(7) Uani 1 1 d .
O12 O 0.8192(5) 0.8917(18) 0.3223(13) 0.161(7) Uani 1 1 d .
O13 O 0.5234(4) 0.1517(18) 0.4418(11) 0.159(6) Uani 1 1 d .
O14 O 0.6481(5) 0.1038(16) 0.1799(16) 0.166(6) Uani 1 1 d .
O15 O 0.6022(6) 0.298(2) 0.5531(16) 0.207(9) Uani 1 1 d .
O16 O 0.5295(9) 0.301(3) 0.7530(17) 0.260(13) Uani 1 1 d .
O17 O 0.5524(7) 0.385(2) 0.3605(16) 0.226(10) Uani 1 1 d .
O18 O 0.4560(8) 0.543(3) 0.369(2) 0.255(13) Uani 1 1 d .
C1 C 0.7735(6) 0.186(2) 0.1335(16) 0.107(6) Uani 1 1 d .
H1 H 0.7821 0.2052 0.0782 0.129 Uiso 1 1 calc R
C2 C 0.7565(6) 0.092(3) 0.1404(17) 0.119(7) Uani 1 1 d .
C3 C 0.7444(6) 0.063(2) 0.2174(19) 0.124(7) Uani 1 1 d .
H3 H 0.7320 -0.0063 0.2211 0.148 Uiso 1 1 calc R
C4 C 0.7495(5) 0.134(2) 0.2971(15) 0.110(6) Uani 1 1 d .
H4 H 0.7401 0.1154 0.3514 0.131 Uiso 1 1 calc R
C5 C 0.7696(5) 0.233(2) 0.2865(16) 0.098(6) Uani 1 1 d .
C6 C 0.7776(5) 0.3192(19) 0.3561(13) 0.095(6) Uani 1 1 d .
H6 H 0.7563 0.3306 0.3897 0.114 Uiso 1 1 calc R
C7 C 0.8087(5) 0.2660(19) 0.4220(16) 0.099(6) Uani 1 1 d .
C8 C 0.8348(7) 0.192(2) 0.3935(15) 0.116(7) Uani 1 1 d .
H8 H 0.8322 0.1637 0.3347 0.139 Uiso 1 1 calc R
C9 C 0.8649(6) 0.158(2) 0.450(2) 0.130(7) Uani 1 1 d .
H9 H 0.8828 0.1126 0.4282 0.156 Uiso 1 1 calc R
C10 C 0.8670(7) 0.194(2) 0.538(2) 0.124(8) Uani 1 1 d .
C11 C 0.8397(7) 0.272(2) 0.5753(16) 0.123(7) Uani 1 1 d .
H11 H 0.8416 0.3003 0.6341 0.148 Uiso 1 1 calc R
C12 C 0.8123(6) 0.2972(18) 0.5142(17) 0.112(7) Uani 1 1 d .
H12 H 0.7936 0.3398 0.5351 0.135 Uiso 1 1 calc R
C13 C 0.8970(6) 0.186(2) 0.6801(18) 0.170(11) Uani 1 1 d .
H13A H 0.8948 0.2684 0.6821 0.255 Uiso 1 1 calc R
H13B H 0.9193 0.1635 0.7113 0.255 Uiso 1 1 calc R
H13C H 0.8775 0.1516 0.7087 0.255 Uiso 1 1 calc R
C14 C 0.6962(6) 0.4758(17) 0.4178(14) 0.098(6) Uani 1 1 d .
H14 H 0.7066 0.5153 0.4676 0.118 Uiso 1 1 calc R
C15 C 0.6652(7) 0.411(2) 0.4252(17) 0.111(7) Uani 1 1 d .
H15 H 0.6558 0.4040 0.4811 0.133 Uiso 1 1 calc R
C16 C 0.6496(6) 0.363(2) 0.356(2) 0.126(8) Uani 1 1 d .
H16 H 0.6277 0.3256 0.3603 0.151 Uiso 1 1 calc R
C17 C 0.6662(6) 0.3658(19) 0.2729(16) 0.115(6) Uani 1 1 d .
H17 H 0.6560 0.3262 0.2228 0.138 Uiso 1 1 calc R
C18 C 0.6966(6) 0.427(2) 0.2674(15) 0.095(5) Uani 1 1 d .
C19 C 0.7153(5) 0.4365(18) 0.1801(12) 0.091(5) Uani 1 1 d .
H19 H 0.7220 0.3580 0.1640 0.109 Uiso 1 1 calc R
C20 C 0.6919(5) 0.482(2) 0.1001(15) 0.100(6) Uani 1 1 d .
C21 C 0.6828(5) 0.416(2) 0.0245(16) 0.115(6) Uani 1 1 d .
H21 H 0.6917 0.3415 0.0208 0.138 Uiso 1 1 calc R
C22 C 0.6605(6) 0.460(2) -0.0454(16) 0.127(7) Uani 1 1 d .
H22 H 0.6562 0.4178 -0.0983 0.152 Uiso 1 1 calc R
C23 C 0.6443(7) 0.567(3) -0.0383(19) 0.129(7) Uani 1 1 d .
C24 C 0.6565(6) 0.639(2) 0.0330(18) 0.128(7) Uani 1 1 d .
H24 H 0.6504 0.7162 0.0327 0.153 Uiso 1 1 calc R
C25 C 0.6780(6) 0.592(2) 0.1038(15) 0.118(7) Uani 1 1 d .
H25 H 0.6832 0.6363 0.1555 0.141 Uiso 1 1 calc R
C26 C 0.6134(7) 0.545(2) -0.1828(17) 0.171(10) Uani 1 1 d .
H26A H 0.6165 0.4665 -0.1632 0.257 Uiso 1 1 calc R
H26B H 0.6276 0.5587 -0.2329 0.257 Uiso 1 1 calc R
H26C H 0.5886 0.5583 -0.2012 0.257 Uiso 1 1 calc R
C27 C 0.8060(5) 0.452(2) 0.0732(15) 0.110(7) Uani 1 1 d .
C28 C 0.8466(6) 0.3907(19) 0.2040(13) 0.113(7) Uani 1 1 d .
C29 C 0.7368(5) 0.708(2) 0.2949(13) 0.105(6) Uani 1 1 d .
C30 C 0.7747(5) 0.6323(18) 0.4221(14) 0.105(6) Uani 1 1 d .
C31 C 0.7853(6) 0.692(2) 0.1368(15) 0.113(7) Uani 1 1 d .
C32 C 0.8448(5) 0.585(2) 0.3414(14) 0.104(6) Uani 1 1 d .
C33 C 0.8608(6) 0.665(2) 0.1753(15) 0.120(7) Uani 1 1 d .
C34 C 0.8174(6) 0.802(2) 0.2982(16) 0.118(7) Uani 1 1 d .
C35 C 0.5522(9) -0.038(5) 0.649(3) 0.182(13) Uani 1 1 d .
H35 H 0.5531 -0.0078 0.7074 0.219 Uiso 1 1 calc R
C36 C 0.5601(9) -0.153(5) 0.635(4) 0.193(13) Uani 1 1 d .
H36 H 0.5664 -0.2015 0.6830 0.232 Uiso 1 1 calc R
C37 C 0.5584(9) -0.193(4) 0.546(5) 0.198(14) Uani 1 1 d .
H37 H 0.5638 -0.2696 0.5367 0.238 Uiso 1 1 calc R
C38 C 0.5489(10) -0.124(6) 0.470(3) 0.191(13) Uani 1 1 d .
H38 H 0.5477 -0.1541 0.4120 0.229 Uiso 1 1 calc R
C39 C 0.5415(10) -0.008(5) 0.486(5) 0.178(13) Uani 1 1 d .
C40 C 0.5342(10) 0.032(3) 0.408(3) 0.168(13) Uani 1 1 d .
H40 H 0.5144 -0.0086 0.3748 0.201 Uiso 1 1 calc R
C41 C 0.5668(11) 0.050(3) 0.351(3) 0.164(11) Uani 1 1 d .
C42 C 0.6026(12) 0.041(3) 0.380(2) 0.166(11) Uani 1 1 d .
H42 H 0.6092 0.0222 0.4402 0.199 Uiso 1 1 calc R
C43 C 0.6289(8) 0.060(3) 0.321(3) 0.159(10) Uani 1 1 d .
H43 H 0.6530 0.0543 0.3416 0.191 Uiso 1 1 calc R
C44 C 0.6195(10) 0.087(3) 0.232(3) 0.161(10) Uani 1 1 d .
C45 C 0.5838(12) 0.096(3) 0.203(2) 0.170(11) Uani 1 1 d .
H45 H 0.5773 0.1137 0.1433 0.204 Uiso 1 1 calc R
C46 C 0.5576(8) 0.078(3) 0.262(3) 0.167(10) Uani 1 1 d .
H46 H 0.5336 0.0851 0.2419 0.200 Uiso 1 1 calc R
C47 C 0.6393(8) 0.111(3) 0.075(2) 0.214(14) Uani 1 1 d .
H47A H 0.6235 0.0493 0.0556 0.321 Uiso 1 1 calc R
H47B H 0.6611 0.1052 0.0450 0.321 Uiso 1 1 calc R
H47C H 0.6278 0.1832 0.0599 0.321 Uiso 1 1 calc R
C48 C 0.5728(9) 0.257(3) 0.577(2) 0.180(12) Uani 1 1 d .
C49 C 0.5332(9) 0.249(3) 0.680(2) 0.173(12) Uani 1 1 d .
C50 C 0.5301(8) 0.387(3) 0.420(2) 0.180(12) Uani 1 1 d .
C51 C 0.4796(10) 0.485(3) 0.417(3) 0.202(14) Uani 1 1 d .

loop_
_atom_site_aniso_label
_atom_site_aniso_U_11
_atom_site_aniso_U_22
_atom_site_aniso_U_33
_atom_site_aniso_U_23
_atom_site_aniso_U_13
_atom_site_aniso_U_12
Ru1 0.0885(9) 0.0904(12) 0.0791(9) 0.0063(9) 0.0162(8) -0.0020(9)
Ru2 0.1017(11) 0.0712(11) 0.0868(11) 0.0010(9) 0.0156(8) -0.0056(10)
Ru3 0.1027(11) 0.0938(13) 0.1083(12) 0.0179(10) 0.0043(10) -0.0255(10)
Ru4 0.1362(18) 0.140(2) 0.168(2) 0.0036(16) -0.0475(15) -0.0058(15)
Ru5 0.123(2) 0.108(3) 0.182(3) 0.000 0.045(2) 0.000
N1 0.097(11) 0.094(13) 0.106(13) -0.007(12) 0.003(10) 0.001(9)
N2 0.094(11) 0.081(12) 0.100(12) 0.006(10) 0.019(11) 0.008(9)
N3 0.17(2) 0.17(3) 0.20(3) 0.01(3) 0.00(2) -0.002(19)
O1 0.082(7) 0.087(9) 0.084(7) 0.011(7) 0.013(5) -0.005(7)
O2 0.131(12) 0.158(15) 0.146(14) 0.032(13) -0.021(11) 0.002(12)
O3 0.095(9) 0.083(8) 0.092(8) 0.017(7) 0.016(7) 0.004(7)
O4 0.162(13) 0.138(16) 0.150(14) 0.017(12) -0.033(11) 0.033(12)
O5 0.191(14) 0.161(16) 0.108(10) 0.020(13) 0.017(11) 0.012(12)
O6 0.119(11) 0.160(16) 0.167(14) -0.010(11) 0.022(11) 0.014(12)
O7 0.149(12) 0.073(10) 0.143(12) 0.028(9) 0.010(9) 0.012(9)
O8 0.144(12) 0.152(15) 0.141(13) -0.029(12) -0.001(10) -0.005(11)
O9 0.150(13) 0.140(14) 0.133(12) 0.051(11) -0.004(10) -0.013(11)
O10 0.126(12) 0.136(15) 0.116(12) 0.015(9) -0.016(9) -0.019(10)
O11 0.153(14) 0.20(2) 0.187(17) 0.034(15) 0.049(12) -0.023(15)
O12 0.187(16) 0.108(15) 0.182(16) -0.013(13) -0.016(12) 0.003(15)
O13 0.143(12) 0.148(16) 0.188(16) -0.002(14) 0.024(11) -0.002(14)
O14 0.153(14) 0.162(18) 0.185(17) 0.000(14) 0.027(14) 0.001(13)
O15 0.177(17) 0.20(2) 0.25(2) 0.004(17) 0.036(17) 0.006(17)
O16 0.31(3) 0.25(3) 0.22(3) 0.01(2) 0.01(2) -0.05(3)
O17 0.24(2) 0.19(2) 0.26(3) 0.022(19) 0.067(19) 0.010(19)
O18 0.30(3) 0.21(3) 0.26(3) -0.01(2) 0.01(2) 0.01(3)
C1 0.113(16) 0.10(2) 0.110(18) -0.001(16) 0.005(13) 0.002(15)
C2 0.119(17) 0.10(2) 0.13(2) 0.000(17) 0.007(14) -0.019(16)
C3 0.131(18) 0.100(19) 0.14(2) -0.001(18) -0.001(17) -0.018(15)
C4 0.108(15) 0.106(18) 0.114(17) 0.012(15) 0.006(12) -0.009(14)
C5 0.101(14) 0.089(18) 0.103(18) 0.018(15) -0.001(13) -0.008(13)
C6 0.100(14) 0.092(17) 0.094(14) 0.009(14) 0.010(12) 0.000(13)
C7 0.091(14) 0.100(17) 0.106(17) 0.024(13) 0.011(14) -0.001(13)
C8 0.113(16) 0.11(2) 0.121(17) 0.021(15) 0.002(16) -0.004(15)
C9 0.116(18) 0.14(2) 0.14(2) 0.029(19) 0.002(17) 0.010(16)
C10 0.111(19) 0.13(2) 0.13(2) 0.033(18) -0.010(18) -0.012(17)
C11 0.115(16) 0.12(2) 0.127(19) 0.025(16) -0.016(17) -0.015(17)
C12 0.106(16) 0.112(18) 0.117(18) 0.023(15) 0.001(15) -0.002(13)
C13 0.15(2) 0.19(3) 0.17(2) 0.01(2) -0.029(19) 0.002(19)
C14 0.100(14) 0.093(16) 0.104(16) 0.001(12) 0.015(13) 0.006(13)
C15 0.121(18) 0.093(18) 0.121(18) -0.001(15) 0.024(15) 0.008(16)
C16 0.120(18) 0.12(2) 0.14(2) 0.002(18) 0.022(19) -0.013(16)
C17 0.114(16) 0.106(18) 0.126(19) 0.001(14) 0.016(15) -0.003(15)
C18 0.097(15) 0.087(15) 0.101(16) 0.008(14) 0.011(13) 0.004(14)
C19 0.096(13) 0.080(14) 0.097(13) 0.006(12) 0.006(12) -0.005(13)
C20 0.103(14) 0.090(18) 0.107(17) 0.004(14) 0.000(13) 0.003(14)
C21 0.125(16) 0.102(17) 0.116(16) 0.014(16) -0.008(13) 0.015(15)
C22 0.136(18) 0.12(2) 0.125(19) 0.007(16) -0.014(15) 0.011(17)
C23 0.14(2) 0.12(2) 0.12(2) 0.01(2) -0.015(16) 0.02(2)
C24 0.138(18) 0.106(19) 0.136(19) 0.013(19) -0.018(16) 0.018(17)
C25 0.124(16) 0.11(2) 0.121(17) 0.011(15) -0.008(14) 0.001(16)
C26 0.18(2) 0.17(3) 0.16(2) 0.02(2) -0.048(19) 0.02(2)
C27 0.111(14) 0.109(18) 0.109(15) 0.006(15) 0.013(14) 0.003(13)
C28 0.114(16) 0.112(19) 0.113(15) 0.005(13) 0.010(13) -0.001(15)
C29 0.113(15) 0.094(18) 0.108(15) 0.008(14) 0.012(12) -0.003(14)
C30 0.109(14) 0.097(17) 0.108(16) -0.005(13) 0.000(13) -0.003(12)
C31 0.120(16) 0.107(19) 0.113(17) 0.020(15) 0.015(13) -0.010(14)
C32 0.098(14) 0.106(17) 0.108(16) 0.008(15) 0.008(12) -0.016(14)
C33 0.111(15) 0.129(19) 0.120(17) 0.019(15) 0.017(13) -0.017(16)
C34 0.121(17) 0.11(2) 0.126(18) 0.000(17) 0.000(13) -0.021(17)
C35 0.17(3) 0.17(4) 0.21(4) 0.01(4) 0.00(3) 0.00(3)
C36 0.18(3) 0.18(5) 0.21(5) 0.00(4) 0.00(3) 0.01(3)
C37 0.19(3) 0.18(4) 0.22(4) 0.01(5) 0.00(3) 0.02(3)
C38 0.18(3) 0.18(5) 0.21(5) 0.00(4) 0.02(3) 0.00(3)
C39 0.16(3) 0.16(5) 0.21(6) 0.00(4) 0.01(4) 0.01(3)
C40 0.15(3) 0.16(4) 0.19(4) 0.00(3) 0.01(3) 0.01(2)
C41 0.14(3) 0.16(3) 0.19(4) -0.01(2) 0.02(3) 0.01(2)
C42 0.15(3) 0.16(3) 0.19(3) 0.00(2) 0.02(3) 0.00(2)
C43 0.14(3) 0.16(3) 0.18(3) 0.00(2) 0.02(3) 0.00(2)
C44 0.14(3) 0.16(3) 0.19(4) 0.00(3) 0.03(3) 0.01(2)
C45 0.15(2) 0.17(3) 0.19(3) 0.00(2) 0.01(3) 0.00(3)
C46 0.14(3) 0.17(3) 0.19(3) -0.01(3) 0.02(3) 0.01(2)
C47 0.20(3) 0.20(4) 0.23(4) 0.00(3) 0.02(3) 0.00(3)
C48 0.17(3) 0.16(3) 0.21(3) 0.00(2) 0.00(2) -0.01(2)
C49 0.17(2) 0.16(3) 0.19(4) 0.01(2) 0.02(3) -0.01(2)
C50 0.17(3) 0.16(3) 0.21(3) 0.01(2) 0.03(2) 0.00(2)
C51 0.20(3) 0.17(4) 0.24(4) 0.00(3) 0.00(3) 0.01(3)

loop_
_atom_type_symbol
_atom_type_description
_atom_type_scat_dispersion_real
_atom_type_scat_dispersion_imag
_atom_type_scat_source
C C 0.0033 0.0016 'International Tables Vol C Tables 4.2.6.8 and 6.1.1.4'
H H 0.0000 0.0000 'International Tables Vol C Tables 4.2.6.8 and 6.1.1.4'
N N 0.0061 0.0033 'International Tables Vol C Tables 4.2.6.8 and 6.1.1.4'
O O 0.0106 0.0060 'International Tables Vol C Tables 4.2.6.8 and 6.1.1.4'
Ru Ru -1.2594 0.8363 'International Tables Vol C Tables 4.2.6.8 and 6.1.1.4'

loop_
_geom_angle_atom_site_label_1
_geom_angle_atom_site_label_2
_geom_angle_atom_site_label_3
_geom_angle
_geom_angle_site_symmetry_1
_geom_angle_site_symmetry_3
C28 Ru1 C27 86.2(9) . .
C28 Ru1 O1 99.8(7) . .
C27 Ru1 O1 172.8(8) . .
C28 Ru1 O3 172.3(8) . .
C27 Ru1 O3 95.9(7) . .
O1 Ru1 O3 77.6(4) . .
C28 Ru1 N1 96.0(8) . .
C27 Ru1 N1 105.5(9) . .
O1 Ru1 N1 78.0(7) . .
O3 Ru1 N1 90.5(5) . .
C28 Ru1 Ru3 90.0(7) . .
C27 Ru1 Ru3 93.6(7) . .
O1 Ru1 Ru3 82.5(4) . .
O3 Ru1 Ru3 82.5(3) . .
N1 Ru1 Ru3 160.3(6) . .
C28 Ru1 Ru2 129.8(7) . .
C27 Ru1 Ru2 128.1(7) . .
O1 Ru1 Ru2 44.7(3) . .
O3 Ru1 Ru2 43.8(3) . .
N1 Ru1 Ru2 105.6(5) . .
Ru3 Ru1 Ru2 57.15(5) . .
C29 Ru2 C30 87.6(9) . .
C29 Ru2 O3 99.4(7) . .
C30 Ru2 O3 171.2(7) . .
C29 Ru2 O1 173.2(7) . .
C30 Ru2 O1 94.7(7) . .
O3 Ru2 O1 77.7(4) . .
C29 Ru2 N2 95.7(8) . .
C30 Ru2 N2 106.7(9) . .
O3 Ru2 N2 78.1(6) . .
O1 Ru2 N2 89.8(5) . .
C29 Ru2 Ru3 91.6(7) . .
C30 Ru2 Ru3 91.2(6) . .
O3 Ru2 Ru3 83.3(3) . .
O1 Ru2 Ru3 81.9(3) . .
N2 Ru2 Ru3 160.9(5) . .
C29 Ru2 Ru1 130.3(6) . .
C30 Ru2 Ru1 126.2(6) . .
O3 Ru2 Ru1 45.0(3) . .
O1 Ru2 Ru1 43.7(3) . .
N2 Ru2 Ru1 105.4(5) . .
Ru3 Ru2 Ru1 57.19(5) . .
C33 Ru3 C32 92.5(8) . .
C33 Ru3 C34 103.4(10) . .
C32 Ru3 C34 92.5(10) . .
C33 Ru3 C31 96.6(9) . .
C32 Ru3 C31 165.1(9) . .
C34 Ru3 C31 96.8(10) . .
C33 Ru3 Ru2 164.0(8) . .
C32 Ru3 Ru2 84.5(6) . .
C34 Ru3 Ru2 92.4(7) . .
C31 Ru3 Ru2 83.6(6) . .
C33 Ru3 Ru1 98.5(8) . .
C32 Ru3 Ru1 83.8(7) . .
C34 Ru3 Ru1 158.0(7) . .
C31 Ru3 Ru1 83.3(7) . .
Ru2 Ru3 Ru1 65.66(5) . .
C49 Ru4 C48 80.7(15) . .
C49 Ru4 O13 178.0(12) . .
C48 Ru4 O13 101.3(12) . .
C49 Ru4 O13 100.9(12) . 2_656
C48 Ru4 O13 176.2(12) . 2_656
O13 Ru4 O13 77.2(7) . 2_656
C49 Ru4 N3 105.6(19) . .
C48 Ru4 N3 96.6(13) . .
O13 Ru4 N3 74.6(17) . .
O13 Ru4 N3 86.4(10) 2_656 .
C49 Ru4 Ru5 96.8(11) . .
C48 Ru4 Ru5 94.5(10) . .
O13 Ru4 Ru5 82.8(6) . .
O13 Ru4 Ru5 81.9(6) 2_656 .
N3 Ru4 Ru5 156.4(15) . .
C49 Ru4 Ru4 133.6(11) . 2_656
C48 Ru4 Ru4 133.4(11) . 2_656
O13 Ru4 Ru4 44.6(5) . 2_656
O13 Ru4 Ru4 43.3(5) 2_656 2_656
N3 Ru4 Ru4 100.6(13) . 2_656
Ru5 Ru4 Ru4 57.22(6) . 2_656
C51 Ru5 C51 111(3) . 2_656
C51 Ru5 C50 106.0(17) . 2_656
C51 Ru5 C50 80.8(17) 2_656 2_656
C51 Ru5 C50 80.8(17) . .
C51 Ru5 C50 106.0(17) 2_656 .
C50 Ru5 C50 168(2) 2_656 .
C51 Ru5 Ru4 92.9(13) . 2_656
C51 Ru5 Ru4 155.2(13) 2_656 2_656
C50 Ru5 Ru4 85.1(11) 2_656 2_656
C50 Ru5 Ru4 85.1(11) . 2_656
C51 Ru5 Ru4 155.2(13) . .
C51 Ru5 Ru4 92.9(13) 2_656 .
C50 Ru5 Ru4 85.1(11) 2_656 .
C50 Ru5 Ru4 85.1(11) . .
Ru4 Ru5 Ru4 65.55(11) 2_656 .
C5 N1 C1 120.3(19) . .
C5 N1 Ru1 115.1(15) . .
C1 N1 Ru1 124.4(18) . .
C18 N2 C14 119.5(17) . .
C18 N2 Ru2 117.0(15) . .
C14 N2 Ru2 123.5(16) . .
C35 N3 C39 123(4) . .
C35 N3 Ru4 129(4) . .
C39 N3 Ru4 108(4) . .
C6 O1 Ru1 114.4(11) . .
C6 O1 Ru2 126.2(10) . .
Ru1 O1 Ru2 91.6(4) . .
C10 O2 C13 111(2) . .
C19 O3 Ru2 115.4(9) . .
C19 O3 Ru1 126.3(11) . .
Ru2 O3 Ru1 91.2(4) . .
C23 O4 C26 111(2) . .
C40 O13 Ru4 125(2) . .
C40 O13 Ru4 120.9(18) . 2_656
Ru4 O13 Ru4 92.1(8) . 2_656
C44 O14 C47 117(3) . .
C2 C1 N1 122(2) . .
C2 C1 H1 118.8 . .
N1 C1 H1 118.8 . .
C1 C2 C3 120(3) . .
C2 C3 C4 122(2) . .
C2 C3 H3 118.9 . .
C4 C3 H3 118.9 . .
C5 C4 C3 115(2) . .
C5 C4 H4 122.5 . .
C3 C4 H4 122.5 . .
N1 C5 C4 120(2) . .
N1 C5 C6 115(2) . .
C4 C5 C6 125(2) . .
O1 C6 C5 117.1(17) . .
O1 C6 C7 107.1(15) . .
C5 C6 C7 105.6(17) . .
O1 C6 H6 108.9 . .
C5 C6 H6 108.9 . .
C7 C6 H6 108.9 . .
C8 C7 C12 116(2) . .
C8 C7 C6 123(2) . .
C12 C7 C6 120(2) . .
C7 C8 C9 123(2) . .
C7 C8 H8 118.7 . .
C9 C8 H8 118.7 . .
C10 C9 C8 118(2) . .
C10 C9 H9 121.0 . .
C8 C9 H9 121.0 . .
C9 C10 O2 112(3) . .
C9 C10 C11 123(2) . .
O2 C10 C11 125(3) . .
C12 C11 C10 113(2) . .
C12 C11 H11 123.6 . .
C10 C11 H11 123.6 . .
C11 C12 C7 127(2) . .
C11 C12 H12 116.3 . .
C7 C12 H12 116.3 . .
O2 C13 H13A 109.5 . .
O2 C13 H13B 109.5 . .
H13A C13 H13B 109.5 . .
O2 C13 H13C 109.5 . .
H13A C13 H13C 109.5 . .
H13B C13 H13C 109.5 . .
N2 C14 C15 119.7(19) . .
N2 C14 H14 120.2 . .
C15 C14 H14 120.2 . .
C16 C15 C14 121(2) . .
C16 C15 H15 119.7 . .
C14 C15 H15 119.7 . .
C15 C16 C17 119(2) . .
C15 C16 H16 120.5 . .
C17 C16 H16 120.5 . .
C18 C17 C16 119(2) . .
C18 C17 H17 120.3 . .
C16 C17 H17 120.3 . .
N2 C18 C17 122(2) . .
N2 C18 C19 116(2) . .
C17 C18 C19 123(2) . .
O3 C19 C20 109.8(16) . .
O3 C19 C18 113.2(16) . .
C20 C19 C18 114.6(15) . .
O3 C19 H19 106.2 . .
C20 C19 H19 106.2 . .
C18 C19 H19 106.2 . .
C21 C20 C25 119(2) . .
C21 C20 C19 122(2) . .
C25 C20 C19 119(2) . .
C22 C21 C20 120(2) . .
C22 C21 H21 120.1 . .
C20 C21 H21 120.1 . .
C21 C22 C23 121(2) . .
C21 C22 H22 119.4 . .
C23 C22 H22 119.4 . .
O4 C23 C22 126(3) . .
O4 C23 C24 113(3) . .
C22 C23 C24 118(2) . .
C25 C24 C23 119(2) . .
C25 C24 H24 120.7 . .
C23 C24 H24 120.7 . .
C24 C25 C20 122(2) . .
C24 C25 H25 119.0 . .
C20 C25 H25 119.0 . .
O4 C26 H26A 109.5 . .
O4 C26 H26B 109.5 . .
H26A C26 H26B 109.5 . .
O4 C26 H26C 109.5 . .
H26A C26 H26C 109.5 . .
H26B C26 H26C 109.5 . .
O5 C27 Ru1 167(2) . .
O6 C28 Ru1 174(2) . .
O7 C29 Ru2 175.4(19) . .
O8 C30 Ru2 176(2) . .
O9 C31 Ru3 177(2) . .
O10 C32 Ru3 175(2) . .
O11 C33 Ru3 178(2) . .
O12 C34 Ru3 170(3) . .
N3 C35 C36 119(4) . .
N3 C35 H35 120.7 . .
C36 C35 H35 120.7 . .
C35 C36 C37 118(5) . .
C35 C36 H36 120.9 . .
C37 C36 H36 120.9 . .
C36 C37 C38 124(5) . .
C36 C37 H37 118.0 . .
C38 C37 H37 118.0 . .
C39 C38 C37 117(5) . .
C39 C38 H38 121.5 . .
C37 C38 H38 121.5 . .
C40 C39 C38 104(7) . .
C40 C39 N3 137(6) . .
C38 C39 N3 119(5) . .
C39 C40 C41 115(4) . .
C39 C40 O13 95(4) . .
C41 C40 O13 107(3) . .
C39 C40 H40 112.8 . .
C41 C40 H40 112.8 . .
O13 C40 H40 112.8 . .
C46 C41 C42 119(3) . .
C46 C41 C40 114(4) . .
C42 C41 C40 127(4) . .
C41 C42 C43 121(3) . .
C41 C42 H42 119.7 . .
C43 C42 H42 119.7 . .
C44 C43 C42 120(3) . .
C44 C43 H43 119.9 . .
C42 C43 H43 119.9 . .
C43 C44 C45 119(3) . .
C43 C44 O14 115(4) . .
C45 C44 O14 126(4) . .
C44 C45 C46 121(3) . .
C44 C45 H45 119.6 . .
C46 C45 H45 119.6 . .
C45 C46 C41 120(3) . .
C45 C46 H46 119.8 . .
C41 C46 H46 119.8 . .
O14 C47 H47A 109.5 . .
O14 C47 H47B 109.5 . .
H47A C47 H47B 109.5 . .
O14 C47 H47C 109.5 . .
H47A C47 H47C 109.5 . .
H47B C47 H47C 109.5 . .
O15 C48 Ru4 160(3) . .
O16 C49 Ru4 164(3) . .
O17 C50 Ru5 175(3) . .
O18 C51 Ru5 162(4) . .

loop_
_geom_bond_atom_site_label_1
_geom_bond_atom_site_label_2
_geom_bond_distance
_geom_bond_site_symmetry_2
Ru1 C28 1.78(2) .
Ru1 C27 1.83(2) .
Ru1 O1 2.072(9) .
Ru1 O3 2.121(11) .
Ru1 N1 2.137(17) .
Ru1 Ru3 2.766(2) .
Ru1 Ru2 2.998(2) .
Ru2 C29 1.75(3) .
Ru2 C30 1.77(2) .
Ru2 O3 2.075(11) .
Ru2 O1 2.111(12) .
Ru2 N2 2.133(15) .
Ru2 Ru3 2.764(2) .
Ru3 C33 1.88(2) .
Ru3 C32 1.93(2) .
Ru3 C34 1.93(3) .
Ru3 C31 1.94(2) .
Ru4 C49 1.68(4) .
Ru4 C48 1.72(3) .
Ru4 O13 2.018(18) .
Ru4 O13 2.068(17) 2_656
Ru4 N3 2.08(3) .
Ru4 Ru5 2.717(3) .
Ru4 Ru4 2.942(4) 2_656
Ru5 C51 1.70(4) .
Ru5 C51 1.70(4) 2_656
Ru5 C50 1.70(3) 2_656
Ru5 C50 1.70(3) .
Ru5 Ru4 2.717(3) 2_656
N1 C5 1.34(2) .
N1 C1 1.37(2) .
N2 C18 1.29(2) .
N2 C14 1.38(2) .
N3 C35 1.38(4) .
N3 C39 1.40(5) .
O1 C6 1.37(2) .
O2 C10 1.37(2) .
O2 C13 1.43(2) .
O3 C19 1.415(18) .
O4 C23 1.37(3) .
O4 C26 1.51(3) .
O5 C27 1.147(19) .
O6 C28 1.188(19) .
O7 C29 1.18(2) .
O8 C30 1.173(19) .
O9 C31 1.187(19) .
O10 C32 1.18(2) .
O11 C33 1.16(2) .
O12 C34 1.10(2) .
O13 C40 1.55(4) .
O13 Ru4 2.068(17) 2_656
O14 C44 1.38(3) .
O14 C47 1.57(3) .
O15 C48 1.27(3) .
O16 C49 1.26(3) .
O17 C50 1.26(3) .
O18 C51 1.28(4) .
C1 C2 1.28(3) .
C1 H1 0.9300 .
C2 C3 1.31(3) .
C3 C4 1.45(3) .
C3 H3 0.9300 .
C4 C5 1.38(3) .
C4 H4 0.9300 .
C5 C6 1.46(3) .
C6 C7 1.59(3) .
C6 H6 0.9800 .
C7 C8 1.39(3) .
C7 C12 1.41(2) .
C8 C9 1.41(3) .
C8 H8 0.9300 .
C9 C10 1.37(3) .
C9 H9 0.9300 .
C10 C11 1.50(3) .
C11 C12 1.35(2) .
C11 H11 0.9300 .
C12 H12 0.9300 .
C13 H13A 0.9600 .
C13 H13B 0.9600 .
C13 H13C 0.9600 .
C14 C15 1.39(2) .
C14 H14 0.9300 .
C15 C16 1.27(2) .
C15 H15 0.9300 .
C16 C17 1.43(3) .
C16 H16 0.9300 .
C17 C18 1.35(2) .
C17 H17 0.9300 .
C18 C19 1.52(2) .
C19 C20 1.52(2) .
C19 H19 0.9800 .
C20 C21 1.38(2) .
C20 C25 1.38(3) .
C21 C22 1.38(2) .
C21 H21 0.9300 .
C22 C23 1.39(3) .
C22 H22 0.9300 .
C23 C24 1.40(3) .
C24 C25 1.38(2) .
C24 H24 0.9300 .
C25 H25 0.9300 .
C26 H26A 0.9600 .
C26 H26B 0.9600 .
C26 H26C 0.9600 .
C35 C36 1.39(4) .
C35 H35 0.9300 .
C36 C37 1.39(4) .
C36 H36 0.9300 .
C37 C38 1.41(4) .
C37 H37 0.9300 .
C38 C39 1.40(5) .
C38 H38 0.9300 .
C39 C40 1.25(5) .
C40 C41 1.55(4) .
C40 H40 0.9800 .
C41 C46 1.38(3) .
C41 C42 1.38(3) .
C42 C43 1.38(3) .
C42 H42 0.9300 .
C43 C44 1.37(3) .
C43 H43 0.9300 .
C44 C45 1.38(3) .
C45 C46 1.38(3) .
C45 H45 0.9300 .
C46 H46 0.9300 .
C47 H47A 0.9600 .
C47 H47B 0.9600 .
C47 H47C 0.9600 .

loop_
_geom_torsion_atom_site_label_1
_geom_torsion_atom_site_label_2
_geom_torsion_atom_site_label_3
_geom_torsion_atom_site_label_4
_geom_torsion
_geom_torsion_site_symmetry_1
_geom_torsion_site_symmetry_4
C28 Ru1 Ru2 C29 117.2(12) . .
C27 Ru1 Ru2 C29 -5.9(12) . .
O1 Ru1 Ru2 C29 175.3(10) . .
O3 Ru1 Ru2 C29 -56.9(10) . .
N1 Ru1 Ru2 C29 -130.8(10) . .
Ru3 Ru1 Ru2 C29 59.8(9) . .
C28 Ru1 Ru2 C30 -6.4(12) . .
C27 Ru1 Ru2 C30 -129.5(11) . .
O1 Ru1 Ru2 C30 51.8(9) . .
O3 Ru1 Ru2 C30 179.5(10) . .
N1 Ru1 Ru2 C30 105.6(10) . .
Ru3 Ru1 Ru2 C30 -63.8(8) . .
C28 Ru1 Ru2 O3 174.1(10) . .
C27 Ru1 Ru2 O3 51.0(9) . .
O1 Ru1 Ru2 O3 -127.7(6) . .
N1 Ru1 Ru2 O3 -73.9(7) . .
Ru3 Ru1 Ru2 O3 116.7(5) . .
C28 Ru1 Ru2 O1 -58.2(10) . .
C27 Ru1 Ru2 O1 178.8(9) . .
O3 Ru1 Ru2 O1 127.7(6) . .
N1 Ru1 Ru2 O1 53.8(6) . .
Ru3 Ru1 Ru2 O1 -115.6(4) . .
C28 Ru1 Ru2 N2 -131.2(10) . .
C27 Ru1 Ru2 N2 105.8(9) . .
O1 Ru1 Ru2 N2 -73.0(6) . .
O3 Ru1 Ru2 N2 54.7(6) . .
N1 Ru1 Ru2 N2 -19.1(7) . .
Ru3 Ru1 Ru2 N2 171.5(5) . .
C28 Ru1 Ru2 Ru3 57.4(9) . .
C27 Ru1 Ru2 Ru3 -65.7(8) . .
O1 Ru1 Ru2 Ru3 115.6(4) . .
O3 Ru1 Ru2 Ru3 -116.7(5) . .
N1 Ru1 Ru2 Ru3 169.4(5) . .
C29 Ru2 Ru3 C33 -145(2) . .
C30 Ru2 Ru3 C33 127(2) . .
O3 Ru2 Ru3 C33 -46(2) . .
O1 Ru2 Ru3 C33 33(2) . .
N2 Ru2 Ru3 C33 -32(3) . .
Ru1 Ru2 Ru3 C33 -6(2) . .
C29 Ru2 Ru3 C32 135.5(9) . .
C30 Ru2 Ru3 C32 47.9(9) . .
O3 Ru2 Ru3 C32 -125.2(8) . .
O1 Ru2 Ru3 C32 -46.6(8) . .
N2 Ru2 Ru3 C32 -111.7(14) . .
Ru1 Ru2 Ru3 C32 -85.7(7) . .
C29 Ru2 Ru3 C34 43.3(10) . .
C30 Ru2 Ru3 C34 -44.3(10) . .
O3 Ru2 Ru3 C34 142.6(8) . .
O1 Ru2 Ru3 C34 -138.9(8) . .
N2 Ru2 Ru3 C34 156.1(14) . .
Ru1 Ru2 Ru3 C34 -177.9(7) . .
C29 Ru2 Ru3 C31 -53.3(9) . .
C30 Ru2 Ru3 C31 -140.9(9) . .
O3 Ru2 Ru3 C31 46.0(8) . .
O1 Ru2 Ru3 C31 124.5(7) . .
N2 Ru2 Ru3 C31 59.5(14) . .
Ru1 Ru2 Ru3 C31 85.5(7) . .
C29 Ru2 Ru3 Ru1 -138.8(6) . .
C30 Ru2 Ru3 Ru1 133.6(7) . .
O3 Ru2 Ru3 Ru1 -39.5(3) . .
O1 Ru2 Ru3 Ru1 39.0(3) . .
N2 Ru2 Ru3 Ru1 -26.0(12) . .
C28 Ru1 Ru3 C33 38.6(9) . .
C27 Ru1 Ru3 C33 -47.7(9) . .
O1 Ru1 Ru3 C33 138.5(7) . .
O3 Ru1 Ru3 C33 -143.2(7) . .
N1 Ru1 Ru3 C33 146.6(13) . .
Ru2 Ru1 Ru3 C33 178.3(6) . .
C28 Ru1 Ru3 C32 -53.0(8) . .
C27 Ru1 Ru3 C32 -139.2(8) . .
O1 Ru1 Ru3 C32 46.9(6) . .
O3 Ru1 Ru3 C32 125.3(6) . .
N1 Ru1 Ru3 C32 55.0(13) . .
Ru2 Ru1 Ru3 C32 86.7(6) . .
C28 Ru1 Ru3 C34 -134(2) . .
C27 Ru1 Ru3 C34 140(2) . .
O1 Ru1 Ru3 C34 -34(2) . .
O3 Ru1 Ru3 C34 44(2) . .
N1 Ru1 Ru3 C34 -26(2) . .
Ru2 Ru1 Ru3 C34 6(2) . .
C28 Ru1 Ru3 C31 134.3(9) . .
C27 Ru1 Ru3 C31 48.1(9) . .
O1 Ru1 Ru3 C31 -125.8(7) . .
O3 Ru1 Ru3 C31 -47.4(7) . .
N1 Ru1 Ru3 C31 -117.6(13) . .
Ru2 Ru1 Ru3 C31 -86.0(6) . .
C28 Ru1 Ru3 Ru2 -139.7(6) . .
C27 Ru1 Ru3 Ru2 134.1(6) . .
O1 Ru1 Ru3 Ru2 -39.8(3) . .
O3 Ru1 Ru3 Ru2 38.6(3) . .
N1 Ru1 Ru3 Ru2 -31.7(12) . .
C49 Ru4 Ru5 C51 -170(3) . .
C48 Ru4 Ru5 C51 109(3) . .
O13 Ru4 Ru5 C51 8(3) . .
O13 Ru4 Ru5 C51 -70(3) 2_656 .
N3 Ru4 Ru5 C51 -9(4) . .
Ru4 Ru4 Ru5 C51 -31(3) 2_656 .
C49 Ru4 Ru5 C51 28.8(17) . 2_656
C48 Ru4 Ru5 C51 -52.3(17) . 2_656
O13 Ru4 Ru5 C51 -153.1(14) . 2_656
O13 Ru4 Ru5 C51 128.9(14) 2_656 2_656
N3 Ru4 Ru5 C51 -170(3) . 2_656
Ru4 Ru4 Ru5 C51 167.3(13) 2_656 2_656
C49 Ru4 Ru5 C50 -51.7(16) . 2_656
C48 Ru4 Ru5 C50 -132.8(15) . 2_656
O13 Ru4 Ru5 C50 126.4(12) . 2_656
O13 Ru4 Ru5 C50 48.4(12) 2_656 2_656
N3 Ru4 Ru5 C50 109(3) . 2_656
Ru4 Ru4 Ru5 C50 86.8(11) 2_656 2_656
C49 Ru4 Ru5 C50 134.6(15) . .
C48 Ru4 Ru5 C50 53.5(15) . .
O13 Ru4 Ru5 C50 -47.4(12) . .
O13 Ru4 Ru5 C50 -125.3(12) 2_656 .
N3 Ru4 Ru5 C50 -64(3) . .
Ru4 Ru4 Ru5 C50 -86.9(11) 2_656 .
C49 Ru4 Ru5 Ru4 -138.6(11) . 2_656
C48 Ru4 Ru5 Ru4 140.3(11) . 2_656
O13 Ru4 Ru5 Ru4 39.5(4) . 2_656
O13 Ru4 Ru5 Ru4 -38.5(5) 2_656 2_656
N3 Ru4 Ru5 Ru4 23(2) . 2_656
C28 Ru1 N1 C5 99.7(14) . .
C27 Ru1 N1 C5 -172.6(13) . .
O1 Ru1 N1 C5 0.9(12) . .
O3 Ru1 N1 C5 -76.3(13) . .
Ru3 Ru1 N1 C5 -7(2) . .
Ru2 Ru1 N1 C5 -34.6(13) . .
C28 Ru1 N1 C1 -86.1(16) . .
C27 Ru1 N1 C1 1.6(17) . .
O1 Ru1 N1 C1 175.1(15) . .
O3 Ru1 N1 C1 98.0(15) . .
Ru3 Ru1 N1 C1 166.9(11) . .
Ru2 Ru1 N1 C1 139.6(14) . .
C29 Ru2 N2 C18 94.8(15) . .
C30 Ru2 N2 C18 -176.0(15) . .
O3 Ru2 N2 C18 -3.6(13) . .
O1 Ru2 N2 C18 -81.1(14) . .
Ru3 Ru2 N2 C18 -17(2) . .
Ru1 Ru2 N2 C18 -39.8(14) . .
C29 Ru2 N2 C14 -84.0(14) . .
C30 Ru2 N2 C14 5.2(15) . .
O3 Ru2 N2 C14 177.5(13) . .
O1 Ru2 N2 C14 100.0(13) . .
Ru3 Ru2 N2 C14 163.8(10) . .
Ru1 Ru2 N2 C14 141.4(12) . .
C49 Ru4 N3 C35 2(3) . .
C48 Ru4 N3 C35 84(3) . .
O13 Ru4 N3 C35 -176(3) . .
O13 Ru4 N3 C35 -99(3) 2_656 .
Ru5 Ru4 N3 C35 -159(2) . .
Ru4 Ru4 N3 C35 -140(3) 2_656 .
C49 Ru4 N3 C39 -178(2) . .
C48 Ru4 N3 C39 -96(2) . .
O13 Ru4 N3 C39 4(2) . .
O13 Ru4 N3 C39 82(2) 2_656 .
Ru5 Ru4 N3 C39 21(4) . .
Ru4 Ru4 N3 C39 40(2) 2_656 .
C28 Ru1 O1 C6 -90.1(13) . .
C27 Ru1 O1 C6 124(6) . .
O3 Ru1 O1 C6 97.3(11) . .
N1 Ru1 O1 C6 4.1(11) . .
Ru3 Ru1 O1 C6 -178.8(11) . .
Ru2 Ru1 O1 C6 131.4(12) . .
C28 Ru1 O1 Ru2 138.5(8) . .
C27 Ru1 O1 Ru2 -8(6) . .
O3 Ru1 O1 Ru2 -34.1(4) . .
N1 Ru1 O1 Ru2 -127.3(5) . .
Ru3 Ru1 O1 Ru2 49.8(3) . .
C29 Ru2 O1 C6 -153(6) . .
C30 Ru2 O1 C6 97.3(15) . .
O3 Ru2 O1 C6 -87.3(14) . .
N2 Ru2 O1 C6 -9.4(14) . .
Ru3 Ru2 O1 C6 -172.2(13) . .
Ru1 Ru2 O1 C6 -122.2(15) . .
C29 Ru2 O1 Ru1 -31(6) . .
C30 Ru2 O1 Ru1 -140.5(7) . .
O3 Ru2 O1 Ru1 34.9(4) . .
N2 Ru2 O1 Ru1 112.8(6) . .
Ru3 Ru2 O1 Ru1 -50.0(3) . .
C29 Ru2 O3 C19 -88.6(13) . .
C30 Ru2 O3 C19 129(5) . .
O1 Ru2 O3 C19 97.7(12) . .
N2 Ru2 O3 C19 5.3(11) . .
Ru3 Ru2 O3 C19 -179.1(11) . .
Ru1 Ru2 O3 C19 131.8(13) . .
C29 Ru2 O3 Ru1 139.6(7) . .
C30 Ru2 O3 Ru1 -3(5) . .
O1 Ru2 O3 Ru1 -34.0(4) . .
N2 Ru2 O3 Ru1 -126.4(5) . .
Ru3 Ru2 O3 Ru1 49.1(3) . .
C28 Ru1 O3 C19 -159(5) . .
C27 Ru1 O3 C19 94.7(13) . .
O1 Ru1 O3 C19 -88.5(12) . .
N1 Ru1 O3 C19 -11.0(13) . .
Ru3 Ru1 O3 C19 -172.5(12) . .
Ru2 Ru1 O3 C19 -123.3(13) . .
C28 Ru1 O3 Ru2 -36(5) . .
C27 Ru1 O3 Ru2 -142.0(8) . .
O1 Ru1 O3 Ru2 34.8(5) . .
N1 Ru1 O3 Ru2 112.3(7) . .
Ru3 Ru1 O3 Ru2 -49.2(3) . .
C49 Ru4 O13 C40 -102(37) . .
C48 Ru4 O13 C40 87(2) . .
O13 Ru4 O13 C40 -97.0(19) 2_656 .
N3 Ru4 O13 C40 -7(2) . .
Ru5 Ru4 O13 C40 180(2) . .
Ru4 Ru4 O13 C40 -131(2) 2_656 .
C49 Ru4 O13 Ru4 29(37) . 2_656
C48 Ru4 O13 Ru4 -142.7(12) . 2_656
O13 Ru4 O13 Ru4 33.7(10) 2_656 2_656
N3 Ru4 O13 Ru4 123.5(10) . 2_656
Ru5 Ru4 O13 Ru4 -49.6(5) . 2_656
C5 N1 C1 C2 4(3) . .
Ru1 N1 C1 C2 -169.9(16) . .
N1 C1 C2 C3 0(3) . .
C1 C2 C3 C4 0(4) . .
C2 C3 C4 C5 -3(3) . .
C1 N1 C5 C4 -7(3) . .
Ru1 N1 C5 C4 167.5(14) . .
C1 N1 C5 C6 -179.9(16) . .
Ru1 N1 C5 C6 -5(2) . .
C3 C4 C5 N1 6(3) . .
C3 C4 C5 C6 178.3(18) . .
Ru1 O1 C6 C5 -8(2) . .
Ru2 O1 C6 C5 103.3(17) . .
Ru1 O1 C6 C7 109.9(14) . .
Ru2 O1 C6 C7 -138.4(13) . .
N1 C5 C6 O1 9(3) . .
C4 C5 C6 O1 -163.3(18) . .
N1 C5 C6 C7 -109.9(18) . .
C4 C5 C6 C7 78(2) . .
O1 C6 C7 C8 -94(2) . .
C5 C6 C7 C8 32(3) . .
O1 C6 C7 C12 83(2) . .
C5 C6 C7 C12 -151.2(19) . .
C12 C7 C8 C9 -6(3) . .
C6 C7 C8 C9 171.1(18) . .
C7 C8 C9 C10 4(3) . .
C8 C9 C10 O2 175.8(18) . .
C8 C9 C10 C11 -3(3) . .
C13 O2 C10 C9 -179(2) . .
C13 O2 C10 C11 0(3) . .
C9 C10 C11 C12 4(3) . .
O2 C10 C11 C12 -175.3(19) . .
C10 C11 C12 C7 -5(3) . .
C8 C7 C12 C11 7(3) . .
C6 C7 C12 C11 -170(2) . .
C18 N2 C14 C15 1(3) . .
Ru2 N2 C14 C15 179.6(13) . .
N2 C14 C15 C16 -4(3) . .
C14 C15 C16 C17 6(3) . .
C15 C16 C17 C18 -4(3) . .
C14 N2 C18 C17 1(3) . .
Ru2 N2 C18 C17 -178.4(15) . .
C14 N2 C18 C19 -179.8(15) . .
Ru2 N2 C18 C19 1(2) . .
C16 C17 C18 N2 1(3) . .
C16 C17 C18 C19 -178.5(18) . .
Ru2 O3 C19 C20 123.3(14) . .
Ru1 O3 C19 C20 -124.5(14) . .
Ru2 O3 C19 C18 -6.3(18) . .
Ru1 O3 C19 C18 106.0(15) . .
N2 C18 C19 O3 3(2) . .
C17 C18 C19 O3 -177.1(18) . .
N2 C18 C19 C20 -124(2) . .
C17 C18 C19 C20 56(3) . .
O3 C19 C20 C21 116(2) . .
C18 C19 C20 C21 -115(2) . .
O3 C19 C20 C25 -66(2) . .
C18 C19 C20 C25 62(3) . .
C25 C20 C21 C22 1(3) . .
C19 C20 C21 C22 177.9(17) . .
C20 C21 C22 C23 -6(3) . .
C26 O4 C23 C22 18(3) . .
C26 O4 C23 C24 178(2) . .
C21 C22 C23 O4 172(2) . .
C21 C22 C23 C24 13(4) . .
O4 C23 C24 C25 -176.5(19) . .
C22 C23 C24 C25 -14(3) . .
C23 C24 C25 C20 10(3) . .
C21 C20 C25 C24 -3(3) . .
C19 C20 C25 C24 180.0(18) . .
C28 Ru1 C27 O5 105(9) . .
O1 Ru1 C27 O5 -108(10) . .
O3 Ru1 C27 O5 -83(9) . .
N1 Ru1 C27 O5 10(9) . .
Ru3 Ru1 C27 O5 -165(9) . .
Ru2 Ru1 C27 O5 -115(9) . .
C27 Ru1 C28 O6 102(19) . .
O1 Ru1 C28 O6 -74(19) . .
O3 Ru1 C28 O6 -5(23) . .
N1 Ru1 C28 O6 -153(18) . .
Ru3 Ru1 C28 O6 8(19) . .
Ru2 Ru1 C28 O6 -37(19) . .
C30 Ru2 C29 O7 79(24) . .
O3 Ru2 C29 O7 -95(24) . .
O1 Ru2 C29 O7 -30(29) . .
N2 Ru2 C29 O7 -174(24) . .
Ru3 Ru2 C29 O7 -12(24) . .
Ru1 Ru2 C29 O7 -58(24) . .
C29 Ru2 C30 O8 135(30) . .
O3 Ru2 C30 O8 -82(31) . .
O1 Ru2 C30 O8 -52(30) . .
N2 Ru2 C30 O8 40(31) . .
Ru3 Ru2 C30 O8 -134(30) . .
Ru1 Ru2 C30 O8 -85(30) . .
C33 Ru3 C31 O9 57(40) . .
C32 Ru3 C31 O9 -70(41) . .
C34 Ru3 C31 O9 162(40) . .
Ru2 Ru3 C31 O9 -107(40) . .
Ru1 Ru3 C31 O9 -41(40) . .
C33 Ru3 C32 O10 -88(23) . .
C34 Ru3 C32 O10 168(23) . .
C31 Ru3 C32 O10 40(24) . .
Ru2 Ru3 C32 O10 76(23) . .
Ru1 Ru3 C32 O10 10(22) . .
C32 Ru3 C33 O11 178(100) . .
C34 Ru3 C33 O11 -89(90) . .
C31 Ru3 C33 O11 10(90) . .
Ru2 Ru3 C33 O11 100(90) . .
Ru1 Ru3 C33 O11 94(90) . .
C33 Ru3 C34 O12 26(15) . .
C32 Ru3 C34 O12 119(15) . .
C31 Ru3 C34 O12 -73(15) . .
Ru2 Ru3 C34 O12 -157(15) . .
Ru1 Ru3 C34 O12 -162(13) . .
C39 N3 C35 C36 -1(5) . .
Ru4 N3 C35 C36 180(2) . .
N3 C35 C36 C37 0(6) . .
C35 C36 C37 C38 0(6) . .
C36 C37 C38 C39 1(6) . .
C37 C38 C39 C40 180(3) . .
C37 C38 C39 N3 -1(6) . .
C35 N3 C39 C40 180(5) . .
Ru4 N3 C39 C40 -1(6) . .
C35 N3 C39 C38 1(5) . .
Ru4 N3 C39 C38 -179(3) . .
C38 C39 C40 C41 -74(4) . .
N3 C39 C40 C41 107(6) . .
C38 C39 C40 O13 174(3) . .
N3 C39 C40 O13 -4(6) . .
Ru4 O13 C40 C39 8(4) . .
Ru4 O13 C40 C39 -110(3) 2_656 .
Ru4 O13 C40 C41 -110(3) . .
Ru4 O13 C40 C41 131(2) 2_656 .
C39 C40 C41 C46 171(5) . .
O13 C40 C41 C46 -85(4) . .
C39 C40 C41 C42 -9(6) . .
O13 C40 C41 C42 95(4) . .
C46 C41 C42 C43 0(5) . .
C40 C41 C42 C43 -180(3) . .
C41 C42 C43 C44 -1(5) . .
C42 C43 C44 C45 1(5) . .
C42 C43 C44 O14 180(3) . .
C47 O14 C44 C43 169(3) . .
C47 O14 C44 C45 -12(4) . .
C43 C44 C45 C46 0(5) . .
O14 C44 C45 C46 -179(3) . .
C44 C45 C46 C41 -1(5) . .
C42 C41 C46 C45 1(5) . .
C40 C41 C46 C45 -179(3) . .
C49 Ru4 C48 O15 -157(9) . .
O13 Ru4 C48 O15 23(9) . .
O13 Ru4 C48 O15 -43(25) 2_656 .
N3 Ru4 C48 O15 98(9) . .
Ru5 Ru4 C48 O15 -61(9) . .
Ru4 Ru4 C48 O15 -13(10) 2_656 .
C48 Ru4 C49 O16 114(13) . .
O13 Ru4 C49 O16 -58(45) . .
O13 Ru4 C49 O16 -63(13) 2_656 .
N3 Ru4 C49 O16 -152(13) . .
Ru5 Ru4 C49 O16 20(13) . .
Ru4 Ru4 C49 O16 -30(14) 2_656 .
C51 Ru5 C50 O17 46(35) . .
C51 Ru5 C50 O17 -63(35) 2_656 .
C50 Ru5 C50 O17 172(35) 2_656 .
Ru4 Ru5 C50 O17 140(35) 2_656 .
Ru4 Ru5 C50 O17 -155(35) . .
C51 Ru5 C51 O18 -93(12) 2_656 .
C50 Ru5 C51 O18 -7(13) 2_656 .
C50 Ru5 C51 O18 163(13) . .
Ru4 Ru5 C51 O18 79(12) 2_656 .
Ru4 Ru5 C51 O18 107(12) . .

loop_
_platon_squeeze_void_nr
_platon_squeeze_void_average_x
_platon_squeeze_void_average_y
_platon_squeeze_void_average_z
_platon_squeeze_void_volume
_platon_squeeze_void_count_electrons
1 0.000 0.067 0.000 693.7 3.5
2 0.500 -0.066 0.000 693.7 3.5
